data_7238258
loop_
_publ_author_name
'Wang, Y.-B.'
'Liu, D.-S.'
'Pan, T.-H.'
'Liang, Q.'
'Huang, X.-H.'
'Wu, S.-T.'
'Huang, C.-C.'

_publ_section_title
;
 Structural variation from 1D to 3D: effect of metal centers on the
 construction of metal--organic coordination polymers with
 N-(1H-tetrazol-5-yl)benzamide ligand
;
_journal_issue 11
_journal_name_full CrystEngComm
_journal_page_first 3886
_journal_paper_doi 10.1039/c003502e
_journal_volume 12
_journal_year 2010
_chemical_formula_moiety 'C16 H12 Cd N10 O2'
_chemical_formula_sum 'C16 H12 Cd N10 O2'
_chemical_formula_weight 488.76
_space_group_IT_number 96
_space_group_name_Hall 'P 4nw 2abw'
_space_group_name_H-M_alt 'P 43 21 2'
_symmetry_cell_setting tetragonal
_symmetry_space_group_name_Hall 'P 4nw 2abw'
_symmetry_space_group_name_H-M 'P 43 21 2'
_atom_sites_solution_hydrogens geom
_atom_sites_solution_primary direct
_atom_sites_solution_secondary difmap
_audit_creation_method SHELXL-97
_cell_angle_alpha 90.00
_cell_angle_beta 90.00
_cell_angle_gamma 90.00
_cell_formula_units_Z 4
_cell_length_a 10.7037(15)
_cell_length_b 10.7037(15)
_cell_length_c 15.839(3)
_cell_measurement_reflns_used 25
_cell_measurement_temperature 293(2)
_cell_measurement_theta_max 18
_cell_measurement_theta_min 12
_cell_volume 1814.7(5)
_computing_cell_refinement CrystalClear
_computing_data_collection 'CrystalClear (Rigaku, 2002)'
_computing_data_reduction CrystalClear
_computing_molecular_graphics SHELXTL
_computing_publication_material SHELXTL
_computing_structure_refinement SHELXTL
_computing_structure_solution 'SHELXTL (Siemens, 1994)'
_diffrn_ambient_temperature 293(2)
_diffrn_measured_fraction_theta_full 0.982
_diffrn_measured_fraction_theta_max 0.982
_diffrn_measurement_device_type 'Rigaku Mercury CCD area-detector'
_diffrn_measurement_method \w
_diffrn_radiation_monochromator graphite
_diffrn_radiation_source 'fine-focus sealed tube'
_diffrn_radiation_type MoK\a
_diffrn_radiation_wavelength 0.71073
_diffrn_reflns_av_R_equivalents 0.0483
_diffrn_reflns_av_sigmaI/netI 0.0261
_diffrn_reflns_limit_h_max 13
_diffrn_reflns_limit_h_min -13
_diffrn_reflns_limit_k_max 13
_diffrn_reflns_limit_k_min -12
_diffrn_reflns_limit_l_max 19
_diffrn_reflns_limit_l_min -18
_diffrn_reflns_number 15347
_diffrn_reflns_theta_full 27.48
_diffrn_reflns_theta_max 27.48
_diffrn_reflns_theta_min 3.72
_exptl_absorpt_coefficient_mu 1.242
_exptl_absorpt_correction_T_max 0.73
_exptl_absorpt_correction_T_min 0.59
_exptl_absorpt_correction_type multi-scan
_exptl_absorpt_process_details 'RAPID AUTO (Rigaku Corporation, 1998)'
_exptl_crystal_colour Colourless
_exptl_crystal_density_diffrn 1.789
_exptl_crystal_density_method 'not measured'
_exptl_crystal_description Block
_exptl_crystal_F_000 968
_exptl_crystal_size_max 0.27
_exptl_crystal_size_mid 0.25
_exptl_crystal_size_min 0.17
_refine_diff_density_max 0.391
_refine_diff_density_min -0.425
_refine_diff_density_rms 0.058
_refine_ls_abs_structure_details 'Flack H D (1983), Acta Cryst. A39, 876-881'
_refine_ls_abs_structure_Flack 0.01(4)
_refine_ls_extinction_method none
_refine_ls_goodness_of_fit_ref 1.230
_refine_ls_hydrogen_treatment constr
_refine_ls_matrix_type full
_refine_ls_number_parameters 132
_refine_ls_number_reflns 2062
_refine_ls_number_restraints 0
_refine_ls_restrained_S_all 1.230
_refine_ls_R_factor_all 0.0296
_refine_ls_R_factor_gt 0.0292
_refine_ls_shift/su_max 0.000
_refine_ls_shift/su_mean 0.000
_refine_ls_structure_factor_coef Fsqd
_refine_ls_weighting_details 'calc w=1/[\s^2^(Fo^2^)+(0.0051P)^2^+1.9299P] where P=(Fo^2^+2Fc^2^)/3'
_refine_ls_weighting_scheme calc
_refine_ls_wR_factor_gt 0.0552
_refine_ls_wR_factor_ref 0.0553
_reflns_number_gt 2052
_reflns_number_total 2062
_reflns_threshold_expression >2sigma(I)
_cod_data_source_file c003502e.txt
_cod_data_source_block compound_1
_cod_depositor_comments
;
The following automatic conversions were performed:

data item '_exptl_absorpt_correction_type' value 'Multi-Scan' was
changed to 'multi-scan' in accordance with the
/home/saulius/struct/COD-crude-data/automatic-downloads/DataCite-retrospective/RSC/depositions/lib/dictionaries/cif_core.dic
dictionary named 'cif_core.dic' version 2.4.2 last updated on
2011-04-26.

data item '_symmetry_cell_setting' value 'Tetragonal' was changed to
'tetragonal' in accordance with the
/home/saulius/struct/COD-crude-data/automatic-downloads/DataCite-retrospective/RSC/depositions/lib/dictionaries/cif_core.dic
dictionary named 'cif_core.dic' version 2.4.2 last updated on
2011-04-26.

Automatic conversion script
Id: cif_fix_values 6909 2019-04-08 15:41:33Z antanas 
;
_cod_original_cell_volume 1814.6(5)
_cod_original_sg_symbol_Hall 'P 4nw 2abw '
_cod_original_sg_symbol_H-M P43212
_cod_database_code 7238258

loop_
_symmetry_equiv_pos_as_xyz
'x, y, z'
'-x, -y, z+1/2'
'-y+1/2, x+1/2, z+3/4'
'y+1/2, -x+1/2, z+1/4'
'-x+1/2, y+1/2, -z+3/4'
'x+1/2, -y+1/2, -z+1/4'
'y, x, -z'
'-y, -x, -z+1/2'

loop_
_atom_site_label
_atom_site_type_symbol
_atom_site_fract_x
_atom_site_fract_y
_atom_site_fract_z
_atom_site_U_iso_or_equiv
_atom_site_adp_type
_atom_site_occupancy
_atom_site_symmetry_multiplicity
_atom_site_calc_flag
_atom_site_refinement_flags
Cd1 Cd 0.19140(2) 0.19140(2) 0.0000 0.02318(8) Uani 1 2 d S
O1 O -0.0037(2) 0.1564(3) -0.06554(16) 0.0540(9) Uani 1 1 d .
N1 N -0.1574(2) 0.2048(3) 0.02779(16) 0.0299(6) Uani 1 1 d .
H1 H -0.2369 0.2078 0.0352 0.036 Uiso 1 1 calc R
N2 N -0.1307(3) 0.2725(3) 0.16927(18) 0.0306(7) Uani 1 1 d .
N3 N -0.0295(3) 0.2980(4) 0.21890(18) 0.0394(8) Uani 1 1 d .
N4 N 0.0708(3) 0.2828(3) 0.17493(18) 0.0336(7) Uani 1 1 d .
N5 N 0.0412(2) 0.2469(3) 0.09504(17) 0.0258(6) Uani 1 1 d .
C1 C -0.3253(4) 0.1834(5) -0.1181(2) 0.0489(10) Uani 1 1 d .
H1A H -0.3483 0.2448 -0.0796 0.059 Uiso 1 1 calc R
C2 C -0.4065(4) 0.1485(6) -0.1820(3) 0.0702(16) Uani 1 1 d .
H2 H -0.4846 0.1862 -0.1858 0.084 Uiso 1 1 calc R
C3 C -0.3733(5) 0.0597(5) -0.2391(3) 0.0696(16) Uani 1 1 d .
H3 H -0.4281 0.0377 -0.2822 0.084 Uiso 1 1 calc R
C4 C -0.2608(5) 0.0036(5) -0.2335(3) 0.0634(14) Uani 1 1 d .
H4 H -0.2391 -0.0578 -0.2723 0.076 Uiso 1 1 calc R
C5 C -0.1772(5) 0.0366(4) -0.1703(3) 0.0532(11) Uani 1 1 d .
H5 H -0.0993 -0.0017 -0.1671 0.064 Uiso 1 1 calc R
C6 C -0.2107(3) 0.1268(3) -0.1122(2) 0.0352(9) Uani 1 1 d .
C7 C -0.1151(3) 0.1644(4) -0.0489(2) 0.0340(9) Uani 1 1 d .
C8 C -0.0821(3) 0.2414(3) 0.0945(2) 0.0254(7) Uani 1 1 d .

loop_
_atom_site_aniso_label
_atom_site_aniso_U_11
_atom_site_aniso_U_22
_atom_site_aniso_U_33
_atom_site_aniso_U_23
_atom_site_aniso_U_13
_atom_site_aniso_U_12
Cd1 0.02320(9) 0.02320(9) 0.02315(15) -0.00093(10) 0.00093(10) -0.00047(13)
O1 0.0244(13) 0.104(3) 0.0331(14) -0.0216(16) -0.0023(11) 0.0046(15)
N1 0.0217(12) 0.0396(16) 0.0282(14) -0.0053(12) -0.0007(10) -0.0020(12)
N2 0.0207(14) 0.0443(19) 0.0268(15) -0.0069(13) -0.0010(11) 0.0009(12)
N3 0.0239(14) 0.060(2) 0.0343(16) -0.0106(17) -0.0003(12) -0.0040(16)
N4 0.0257(14) 0.045(2) 0.0297(16) -0.0102(14) 0.0015(12) -0.0005(13)
N5 0.0185(13) 0.0332(15) 0.0258(15) -0.0029(13) 0.0026(11) 0.0004(11)
C1 0.033(2) 0.076(3) 0.038(2) -0.007(2) -0.0024(17) 0.003(2)
C2 0.039(3) 0.116(5) 0.056(3) -0.008(3) -0.016(2) 0.005(3)
C3 0.064(3) 0.100(4) 0.045(3) -0.006(3) -0.020(3) -0.027(3)
C4 0.076(3) 0.064(3) 0.050(3) -0.018(3) -0.010(3) -0.022(2)
C5 0.053(3) 0.057(3) 0.049(3) -0.015(2) -0.007(2) 0.000(2)
C6 0.031(2) 0.045(2) 0.0293(19) -0.0009(15) -0.0019(15) -0.0025(16)
C7 0.0250(17) 0.045(2) 0.032(2) -0.0045(16) -0.0009(14) 0.0022(15)
C8 0.0246(16) 0.0269(16) 0.0247(17) 0.0020(14) -0.0001(13) 0.0007(13)

loop_
_atom_type_symbol
_atom_type_description
_atom_type_scat_dispersion_real
_atom_type_scat_dispersion_imag
_atom_type_scat_source
C C 0.0033 0.0016 'International Tables Vol C Tables 4.2.6.8 and 6.1.1.4'
H H 0.0000 0.0000 'International Tables Vol C Tables 4.2.6.8 and 6.1.1.4'
N N 0.0061 0.0033 'International Tables Vol C Tables 4.2.6.8 and 6.1.1.4'
O O 0.0106 0.0060 'International Tables Vol C Tables 4.2.6.8 and 6.1.1.4'
Cd Cd -0.8075 1.2024 'International Tables Vol C Tables 4.2.6.8 and 6.1.1.4'

loop_
_geom_angle_atom_site_label_1
_geom_angle_atom_site_label_2
_geom_angle_atom_site_label_3
_geom_angle
_geom_angle_site_symmetry_1
_geom_angle_site_symmetry_3
N5 Cd1 N5 143.40(14) 7 .
N5 Cd1 N2 105.45(10) 7 6
N5 Cd1 N2 99.84(10) . 6
N5 Cd1 N2 99.84(10) 7 3_554
N5 Cd1 N2 105.45(10) . 3_554
N2 Cd1 N2 91.75(15) 6 3_554
N5 Cd1 O1 80.14(10) 7 .
N5 Cd1 O1 73.04(9) . .
N2 Cd1 O1 172.63(9) 6 .
N2 Cd1 O1 92.00(11) 3_554 .
N5 Cd1 O1 73.04(9) 7 7
N5 Cd1 O1 80.14(10) . 7
N2 Cd1 O1 92.00(11) 6 7
N2 Cd1 O1 172.63(9) 3_554 7
O1 Cd1 O1 85.00(18) . 7
C7 O1 Cd1 139.0(2) . .
C7 N1 C8 125.0(3) . .
C8 N2 N3 104.6(3) . .
C8 N2 Cd1 147.9(2) . 4_455
N3 N2 Cd1 107.4(2) . 4_455
N4 N3 N2 108.9(3) . .
N3 N4 N5 110.1(3) . .
C8 N5 N4 104.6(3) . .
C8 N5 Cd1 133.4(2) . .
N4 N5 Cd1 121.57(19) . .
C6 C1 C2 119.5(4) . .
C3 C2 C1 120.7(5) . .
C4 C3 C2 120.1(5) . .
C3 C4 C5 120.7(5) . .
C6 C5 C4 119.4(5) . .
C1 C6 C5 119.7(4) . .
C1 C6 C7 122.8(3) . .
C5 C6 C7 117.4(4) . .
O1 C7 N1 122.5(3) . .
O1 C7 C6 120.3(3) . .
N1 C7 C6 117.2(3) . .
N5 C8 N2 111.8(3) . .
N5 C8 N1 126.8(3) . .
N2 C8 N1 121.3(3) . .

loop_
_geom_bond_atom_site_label_1
_geom_bond_atom_site_label_2
_geom_bond_distance
_geom_bond_site_symmetry_2
Cd1 N5 2.281(3) 7
Cd1 N5 2.281(3) .
Cd1 N2 2.326(3) 6
Cd1 N2 2.326(3) 3_554
Cd1 O1 2.362(3) .
Cd1 O1 2.362(3) 7
O1 C7 1.224(4) .
N1 C7 1.366(4) .
N1 C8 1.385(4) .
N2 C8 1.336(4) .
N2 N3 1.366(4) .
N2 Cd1 2.326(3) 4_455
N3 N4 1.291(4) .
N4 N5 1.360(4) .
N5 C8 1.322(4) .
C1 C6 1.371(5) .
C1 C2 1.386(6) .
C2 C3 1.360(7) .
C3 C4 1.348(7) .
C4 C5 1.388(6) .
C5 C6 1.381(5) .
C6 C7 1.489(5) .

loop_
_geom_hbond_atom_site_label_D
_geom_hbond_atom_site_label_H
_geom_hbond_atom_site_label_A
_geom_hbond_distance_DH
_geom_hbond_distance_HA
_geom_hbond_distance_DA
_geom_hbond_angle_DHA
_geom_hbond_site_symmetry_A
N1 H1 N4 0.86 2.15 3.007(4) 170.8 6_455
